data_2219854
loop_
_publ_author_name
'Zhang, Xinli'

_publ_section_title
;
 2-Bromo-4-chloro-6-[(1-phenylethyl)iminomethyl]phenol
;
_journal_coeditor_code GW2049
_journal_issue 11
_journal_name_full 'Acta Crystallographica Section E'
_journal_page_first o2084
_journal_paper_doi 10.1107/S1600536808031383
_journal_volume 64
_journal_year 2008
_chemical_formula_iupac 'C15 H13 Br Cl N O'
_chemical_formula_moiety 'C15 H13 Br Cl N O'
_chemical_formula_sum 'C15 H13 Br Cl N O'
_chemical_formula_weight 338.62
_chemical_name_systematic
;
2-Bromo-4-chloro-6-[(1-phenylethyl)iminomethyl]phenol
;
_space_group_IT_number 15
_symmetry_cell_setting monoclinic
_symmetry_space_group_name_Hall '-C 2yc'
_symmetry_space_group_name_H-M 'C 1 2/c 1'
_atom_sites_solution_hydrogens geom
_atom_sites_solution_primary direct
_atom_sites_solution_secondary difmap
_audit_creation_method SHELXL97
_cell_angle_alpha 90.00
_cell_angle_beta 113.426(2)
_cell_angle_gamma 90.00
_cell_formula_units_Z 8
_cell_length_a 21.764(2)
_cell_length_b 9.5088(13)
_cell_length_c 15.3591(16)
_cell_measurement_reflns_used 1447
_cell_measurement_temperature 298(2)
_cell_measurement_theta_max 21.824
_cell_measurement_theta_min 2.372
_cell_volume 2916.6(6)
_computing_cell_refinement 'SAINT (Bruker, 2000)'
_computing_data_collection 'SMART (Bruker, 2000)'
_computing_data_reduction 'SAINT (Bruker, 2000)'
_computing_molecular_graphics 'SHELXTL (Sheldrick, 2008)'
_computing_publication_material 'SHELXTL (Sheldrick, 2008)'
_computing_structure_refinement 'SHELXL97 (Sheldrick, 2008)'
_computing_structure_solution 'SHELXS97 (Sheldrick, 2008)'
_diffrn_ambient_temperature 298(2)
_diffrn_measured_fraction_theta_full 0.997
_diffrn_measured_fraction_theta_max 0.997
_diffrn_measurement_device_type 'Bruker SMART CCD area-detector'
_diffrn_measurement_method '\f and \w'
_diffrn_radiation_monochromator graphite
_diffrn_radiation_source 'fine-focus sealed tube'
_diffrn_radiation_type MoK\a
_diffrn_radiation_wavelength 0.71073
_diffrn_reflns_av_R_equivalents 0.0384
_diffrn_reflns_av_sigmaI/netI 0.0496
_diffrn_reflns_limit_h_max 25
_diffrn_reflns_limit_h_min -25
_diffrn_reflns_limit_k_max 11
_diffrn_reflns_limit_k_min -9
_diffrn_reflns_limit_l_max 18
_diffrn_reflns_limit_l_min -17
_diffrn_reflns_number 7192
_diffrn_reflns_theta_full 25.01
_diffrn_reflns_theta_max 25.01
_diffrn_reflns_theta_min 2.04
_exptl_absorpt_coefficient_mu 2.993
_exptl_absorpt_correction_T_max 0.6002
_exptl_absorpt_correction_T_min 0.4121
_exptl_absorpt_correction_type multi-scan
_exptl_absorpt_process_details '(SADABS; Sheldrick, 1996)'
_exptl_crystal_colour yellow
_exptl_crystal_density_diffrn 1.542
_exptl_crystal_density_method 'not measured'
_exptl_crystal_description block
_exptl_crystal_F_000 1360
_exptl_crystal_size_max 0.36
_exptl_crystal_size_mid 0.22
_exptl_crystal_size_min 0.19
_refine_diff_density_max 0.413
_refine_diff_density_min -0.370
_refine_ls_extinction_method none
_refine_ls_goodness_of_fit_ref 0.998
_refine_ls_hydrogen_treatment constr
_refine_ls_matrix_type full
_refine_ls_number_parameters 172
_refine_ls_number_reflns 2574
_refine_ls_number_restraints 0
_refine_ls_restrained_S_all 0.998
_refine_ls_R_factor_all 0.0998
_refine_ls_R_factor_gt 0.0400
_refine_ls_shift/su_max 0.002
_refine_ls_shift/su_mean 0.000
_refine_ls_structure_factor_coef Fsqd
_refine_ls_weighting_details 'calc w = 1/[\s^2^(Fo^2^)+(0.0381P)^2^+4.3819P] where P=(Fo^2^+2Fc^2^)/3'
_refine_ls_weighting_scheme calc
_refine_ls_wR_factor_gt 0.0856
_refine_ls_wR_factor_ref 0.1080
_reflns_number_gt 1377
_reflns_number_total 2574
_reflns_threshold_expression I>2\s(I)
_cod_data_source_file gw2049.cif
_cod_data_source_block I
_cod_original_sg_symbol_H-M 'C 2/c'
_cod_database_code 2219854
_cod_database_fobs_code 2219854

loop_
_symmetry_equiv_pos_as_xyz
'x, y, z'
'-x, y, -z+1/2'
'x+1/2, y+1/2, z'
'-x+1/2, y+1/2, -z+1/2'
'-x, -y, -z'
'x, -y, z-1/2'
'-x+1/2, -y+1/2, -z'
'x+1/2, -y+1/2, z-1/2'

loop_
_atom_site_type_symbol
_atom_site_label
_atom_site_fract_x
_atom_site_fract_y
_atom_site_fract_z
_atom_site_U_iso_or_equiv
_atom_site_adp_type
_atom_site_calc_flag
_atom_site_refinement_flags
_atom_site_occupancy
Br Br1 1.16005(2) 0.40337(6) 0.56363(4) 0.0873(3) Uani d . 1
Cl Cl1 1.03028(8) 0.89286(15) 0.39942(12) 0.1095(6) Uani d . 1
N N1 0.91088(17) 0.2822(5) 0.2946(2) 0.0644(11) Uani d . 1
O O1 1.03226(14) 0.2790(3) 0.4226(2) 0.0702(9) Uani d . 1
H H1 0.9971 0.2461 0.3842 0.105 Uiso calc R 1
C C1 0.9157(2) 0.4134(6) 0.2895(3) 0.0638(13) Uani d . 1
H H1A 0.8799 0.4629 0.2457 0.077 Uiso calc R 1
C C2 0.9755(2) 0.4910(5) 0.3496(3) 0.0554(12) Uani d . 1
C C3 1.0310(2) 0.4192(5) 0.4141(3) 0.0526(11) Uani d . 1
C C4 1.08586(19) 0.4972(5) 0.4726(3) 0.0545(11) Uani d . 1
C C5 1.0864(2) 0.6413(5) 0.4677(3) 0.0583(12) Uani d . 1
H H5 1.1236 0.6919 0.5071 0.070 Uiso calc R 1
C C6 1.0313(2) 0.7100(5) 0.4038(3) 0.0646(13) Uani d . 1
C C7 0.9767(2) 0.6361(5) 0.3458(3) 0.0662(13) Uani d . 1
H H7 0.9397 0.6840 0.3031 0.079 Uiso calc R 1
C C8 0.8465(2) 0.2157(5) 0.2340(3) 0.0716(15) Uani d . 1
H H8 0.8179 0.2867 0.1903 0.086 Uiso calc R 1
C C9 0.8613(3) 0.1015(6) 0.1769(4) 0.101(2) Uani d . 1
H H9A 0.8795 0.1429 0.1352 0.151 Uiso calc R 1
H H9B 0.8208 0.0522 0.1401 0.151 Uiso calc R 1
H H9C 0.8932 0.0369 0.2191 0.151 Uiso calc R 1
C C10 0.8132(2) 0.1667(5) 0.2970(3) 0.0535(12) Uani d . 1
C C11 0.7589(3) 0.2392(6) 0.2985(3) 0.0720(14) Uani d . 1
H H11 0.7422 0.3159 0.2585 0.086 Uiso calc R 1
C C12 0.7289(3) 0.1996(8) 0.3585(5) 0.0954(19) Uani d . 1
H H12 0.6926 0.2505 0.3592 0.114 Uiso calc R 1
C C13 0.7519(4) 0.0872(8) 0.4165(4) 0.096(2) Uani d . 1
H H13 0.7311 0.0603 0.4562 0.115 Uiso calc R 1
C C14 0.8051(4) 0.0142(6) 0.4165(4) 0.0885(18) Uani d . 1
H H14 0.8213 -0.0624 0.4569 0.106 Uiso calc R 1
C C15 0.8358(3) 0.0533(6) 0.3563(4) 0.0729(14) Uani d . 1
H H15 0.8721 0.0019 0.3562 0.088 Uiso calc R 1

loop_
_atom_site_aniso_label
_atom_site_aniso_U_11
_atom_site_aniso_U_22
_atom_site_aniso_U_33
_atom_site_aniso_U_12
_atom_site_aniso_U_13
_atom_site_aniso_U_23
Br1 0.0491(3) 0.0926(4) 0.1028(5) 0.0052(3) 0.0120(3) 0.0109(3)
Cl1 0.0987(11) 0.0682(9) 0.1278(14) -0.0118(8) 0.0094(9) 0.0236(9)
N1 0.060(2) 0.077(3) 0.054(2) -0.018(2) 0.0212(19) -0.011(2)
O1 0.0555(19) 0.068(2) 0.084(2) -0.0020(16) 0.0243(17) -0.0038(18)
C1 0.054(3) 0.087(4) 0.047(3) -0.008(3) 0.016(2) 0.003(3)
C2 0.048(3) 0.080(4) 0.040(3) -0.007(2) 0.020(2) 0.000(2)
C3 0.056(3) 0.060(3) 0.056(3) -0.005(3) 0.037(2) -0.004(2)
C4 0.042(2) 0.070(3) 0.055(3) -0.001(2) 0.023(2) 0.001(2)
C5 0.052(3) 0.073(3) 0.052(3) -0.016(2) 0.023(2) -0.003(2)
C6 0.063(3) 0.069(3) 0.059(3) -0.014(3) 0.020(3) 0.006(3)
C7 0.061(3) 0.077(4) 0.056(3) 0.002(3) 0.018(2) 0.015(3)
C8 0.062(3) 0.092(4) 0.052(3) -0.021(3) 0.012(3) -0.005(3)
C9 0.096(4) 0.142(5) 0.079(4) -0.043(4) 0.050(3) -0.052(4)
C10 0.051(3) 0.064(3) 0.038(2) -0.012(2) 0.010(2) -0.006(2)
C11 0.064(3) 0.077(4) 0.061(3) -0.006(3) 0.010(3) -0.004(3)
C12 0.067(4) 0.120(6) 0.100(5) -0.015(4) 0.035(4) -0.037(4)
C13 0.108(5) 0.113(6) 0.076(4) -0.046(5) 0.047(4) -0.023(4)
C14 0.126(5) 0.066(4) 0.060(4) -0.021(4) 0.023(4) -0.003(3)
C15 0.078(3) 0.078(4) 0.060(3) -0.002(3) 0.024(3) -0.009(3)

loop_
_atom_type_symbol
_atom_type_description
_atom_type_scat_dispersion_real
_atom_type_scat_dispersion_imag
_atom_type_scat_source
C C 0.0033 0.0016 'International Tables Vol C Tables 4.2.6.8 and 6.1.1.4'
H H 0.0000 0.0000 'International Tables Vol C Tables 4.2.6.8 and 6.1.1.4'
N N 0.0061 0.0033 'International Tables Vol C Tables 4.2.6.8 and 6.1.1.4'
O O 0.0106 0.0060 'International Tables Vol C Tables 4.2.6.8 and 6.1.1.4'
Br Br -0.2901 2.4595 'International Tables Vol C Tables 4.2.6.8 and 6.1.1.4'
Cl Cl 0.1484 0.1585 'International Tables Vol C Tables 4.2.6.8 and 6.1.1.4'

loop_
_geom_angle_atom_site_label_1
_geom_angle_atom_site_label_2
_geom_angle_atom_site_label_3
_geom_angle
C1 N1 C8 117.8(4)
C3 O1 H1 109.5
N1 C1 C2 122.5(4)
N1 C1 H1A 118.7
C2 C1 H1A 118.7
C7 C2 C3 119.5(4)
C7 C2 C1 120.3(4)
C3 C2 C1 120.2(4)
O1 C3 C4 119.3(4)
O1 C3 C2 122.3(4)
C4 C3 C2 118.4(4)
C5 C4 C3 121.4(4)
C5 C4 Br1 119.3(3)
C3 C4 Br1 119.3(4)
C4 C5 C6 119.3(4)
C4 C5 H5 120.4
C6 C5 H5 120.4
C7 C6 C5 120.5(4)
C7 C6 Cl1 119.7(4)
C5 C6 Cl1 119.7(4)
C6 C7 C2 120.9(4)
C6 C7 H7 119.6
C2 C7 H7 119.6
N1 C8 C10 107.9(3)
N1 C8 C9 107.7(4)
C10 C8 C9 115.0(4)
N1 C8 H8 108.7
C10 C8 H8 108.7
C9 C8 H8 108.7
C8 C9 H9A 109.5
C8 C9 H9B 109.5
H9A C9 H9B 109.5
C8 C9 H9C 109.5
H9A C9 H9C 109.5
H9B C9 H9C 109.5
C15 C10 C11 117.8(5)
C15 C10 C8 122.5(5)
C11 C10 C8 119.7(5)
C12 C11 C10 120.9(5)
C12 C11 H11 119.5
C10 C11 H11 119.5
C13 C12 C11 120.4(6)
C13 C12 H12 119.8
C11 C12 H12 119.8
C14 C13 C12 119.9(6)
C14 C13 H13 120.0
C12 C13 H13 120.0
C13 C14 C15 120.1(6)
C13 C14 H14 120.0
C15 C14 H14 120.0
C10 C15 C14 120.8(5)
C10 C15 H15 119.6
C14 C15 H15 119.6

loop_
_geom_bond_atom_site_label_1
_geom_bond_atom_site_label_2
_geom_bond_distance
Br1 C4 1.888(4)
Cl1 C6 1.740(5)
N1 C1 1.257(5)
N1 C8 1.481(5)
O1 C3 1.339(5)
O1 H1 0.8200
C1 C2 1.462(6)
C1 H1A 0.9300
C2 C7 1.382(6)
C2 C3 1.398(6)
C3 C4 1.389(5)
C4 C5 1.372(6)
C5 C6 1.376(6)
C5 H5 0.9300
C6 C7 1.363(6)
C7 H7 0.9300
C8 C10 1.494(6)
C8 C9 1.510(7)
C8 H8 0.9800
C9 H9A 0.9600
C9 H9B 0.9600
C9 H9C 0.9600
C10 C15 1.371(6)
C10 C11 1.377(6)
C11 C12 1.375(7)
C11 H11 0.9300
C12 C13 1.354(8)
C12 H12 0.9300
C13 C14 1.350(8)
C13 H13 0.9300
C14 C15 1.390(8)
C14 H14 0.9300
C15 H15 0.9300

loop_
_geom_hbond_atom_site_label_D
_geom_hbond_atom_site_label_H
_geom_hbond_atom_site_label_A
_geom_hbond_distance_DH
_geom_hbond_distance_HA
_geom_hbond_distance_DA
_geom_hbond_angle_DHA
O1 H1 N1 0.82 1.87 2.591(4) 146.9

loop_
_geom_torsion_atom_site_label_1
_geom_torsion_atom_site_label_2
_geom_torsion_atom_site_label_3
_geom_torsion_atom_site_label_4
_geom_torsion
C8 N1 C1 C2 176.5(4)
N1 C1 C2 C7 -175.6(4)
N1 C1 C2 C3 1.9(7)
C7 C2 C3 O1 178.5(4)
C1 C2 C3 O1 1.0(6)
C7 C2 C3 C4 0.0(6)
C1 C2 C3 C4 -177.6(4)
O1 C3 C4 C5 -178.8(4)
C2 C3 C4 C5 -0.3(6)
O1 C3 C4 Br1 -1.0(5)
C2 C3 C4 Br1 177.6(3)
C3 C4 C5 C6 0.3(7)
Br1 C4 C5 C6 -177.5(3)
C4 C5 C6 C7 -0.1(7)
C4 C5 C6 Cl1 178.0(3)
C5 C6 C7 C2 -0.2(7)
Cl1 C6 C7 C2 -178.3(4)
C3 C2 C7 C6 0.3(7)
C1 C2 C7 C6 177.8(4)
C1 N1 C8 C10 -109.5(5)
C1 N1 C8 C9 125.8(5)
N1 C8 C10 C15 -72.1(6)
C9 C8 C10 C15 48.1(6)
N1 C8 C10 C11 106.0(5)
C9 C8 C10 C11 -133.8(5)
C15 C10 C11 C12 0.7(7)
C8 C10 C11 C12 -177.5(4)
C10 C11 C12 C13 -0.8(8)
C11 C12 C13 C14 0.8(8)
C12 C13 C14 C15 -0.8(8)
C11 C10 C15 C14 -0.7(7)
C8 C10 C15 C14 177.5(4)
C13 C14 C15 C10 0.7(8)
